data_2229903
loop_
_publ_author_name
'Munyaneza, Apollinaire'
'Meijboom, Reinout'
'Omondi, Bernard'

_publ_section_title
;
 Bis[dicyclohexyl(phenyl)phosphane-\k<i>P</i>]silver(I) perchlorate
 dichloromethane monosolvate
;
_journal_coeditor_code ZS2098
_journal_issue 4
_journal_name_full 'Acta Crystallographica Section E'
_journal_page_first m483
_journal_page_last m484
_journal_paper_doi 10.1107/S1600536811009822
_journal_volume 67
_journal_year 2011
_chemical_formula_iupac '[Ag (C18 H27 P1)2] Cl O4, C H2 Cl2'
_chemical_formula_moiety 'C36 H54 Ag P2 +, Cl O4 -, C H2 Cl2'
_chemical_formula_sum 'C37 H56 Ag Cl3 O4 P2'
_chemical_formula_weight 840.98
_chemical_name_systematic
;
Bis[dicyclohexyl(phenyl)phosphane-\k<i>P</i>]silver(I) perchlorate
dichloromethane monosolvate
;
_space_group_IT_number 7
_symmetry_cell_setting monoclinic
_symmetry_space_group_name_Hall 'P -2yac'
_symmetry_space_group_name_H-M 'P 1 n 1'
_atom_sites_solution_hydrogens geom
_atom_sites_solution_primary direct
_atom_sites_solution_secondary difmap
_audit_conform_dict_name cif_core.dic
_audit_conform_dict_version 2.4
_audit_creation_method 'WinGX routine CIF_UPDATE'
_cell_angle_alpha 90
_cell_angle_beta 94.7060(10)
_cell_angle_gamma 90
_cell_formula_units_Z 2
_cell_length_a 9.5910(3)
_cell_length_b 13.4369(4)
_cell_length_c 15.1290(5)
_cell_measurement_reflns_used 42062
_cell_measurement_temperature 100(2)
_cell_measurement_theta_max 28
_cell_measurement_theta_min 2.43
_cell_volume 1943.15(11)
_computing_cell_refinement 'SAINT-Plus (Bruker, 2007)'
_computing_data_collection 'APEX2 (Bruker, 2007)'
_computing_data_reduction 'SAINT-Plus and XPREP (Bruker, 2007)'
_computing_molecular_graphics 'DIAMOND (Brandenburg & Putz, 2005) and ORTEP-3 (Farrugia, 1997)'
_computing_publication_material 'WinGX (Farrugia, 1999)'
_computing_structure_refinement 'SHELXL97 (Sheldrick, 2008)'
_computing_structure_solution 'SIR97 (Altomare <i>et al.</i>, 1999)'
_diffrn_ambient_temperature 100(2)
_diffrn_measured_fraction_theta_full 0.999
_diffrn_measured_fraction_theta_max 0.958
_diffrn_measurement_device_type 'Bruker X8 APEXII 4K Kappa CCD'
_diffrn_measurement_method '\f and \w'
_diffrn_radiation_monochromator graphite
_diffrn_radiation_type MoK\a
_diffrn_radiation_wavelength 0.71073
_diffrn_reflns_av_R_equivalents 0.0253
_diffrn_reflns_limit_h_max 12
_diffrn_reflns_limit_h_min -12
_diffrn_reflns_limit_k_max 17
_diffrn_reflns_limit_k_min -17
_diffrn_reflns_limit_l_max 19
_diffrn_reflns_limit_l_min -19
_diffrn_reflns_number 40522
_diffrn_reflns_theta_full 25
_diffrn_reflns_theta_max 28
_diffrn_reflns_theta_min 2.43
_diffrn_standards_number 0
_exptl_absorpt_coefficient_mu 0.844
_exptl_absorpt_correction_T_max 0.8981
_exptl_absorpt_correction_T_min 0.8698
_exptl_absorpt_correction_type multi-scan
_exptl_absorpt_process_details '(SADABS; Bruker, 2007)'
_exptl_crystal_colour colourless
_exptl_crystal_density_diffrn 1.437
_exptl_crystal_density_method 'not measured'
_exptl_crystal_description block
_exptl_crystal_F_000 876
_exptl_crystal_size_max 0.17
_exptl_crystal_size_mid 0.15
_exptl_crystal_size_min 0.13
_refine_diff_density_max 0.43
_refine_diff_density_min -0.284
_refine_ls_abs_structure_details 'Flack (1983), 4288 Friedel pairs'
_refine_ls_abs_structure_Flack 0.029(10)
_refine_ls_extinction_method none
_refine_ls_goodness_of_fit_ref 1.055
_refine_ls_hydrogen_treatment constr
_refine_ls_matrix_type full
_refine_ls_number_parameters 424
_refine_ls_number_reflns 8989
_refine_ls_number_restraints 2
_refine_ls_restrained_S_all 1.055
_refine_ls_R_factor_all 0.0178
_refine_ls_R_factor_gt 0.0174
_refine_ls_shift/su_max 0.004
_refine_ls_shift/su_mean 0
_refine_ls_structure_factor_coef Fsqd
_refine_ls_weighting_details 'calc w=1/[\s^2^(Fo^2^)+(0.0211P)^2^+0.5077P] where P=(Fo^2^+2Fc^2^)/3'
_refine_ls_weighting_scheme calc
_refine_ls_wR_factor_gt 0.0444
_refine_ls_wR_factor_ref 0.0446
_reflns_number_gt 8861
_reflns_number_total 8989
_reflns_threshold_expression I>2\s(I)
_cod_data_source_file zs2098.cif
_cod_data_source_block I
_cod_original_sg_symbol_H-M 'P n'
_cod_database_code 2229903
_cod_database_fobs_code 2229903

loop_
_symmetry_equiv_pos_as_xyz
'x, y, z'
'x+1/2, -y, z+1/2'

loop_
_atom_site_type_symbol
_atom_site_label
_atom_site_fract_x
_atom_site_fract_y
_atom_site_fract_z
_atom_site_U_iso_or_equiv
_atom_site_adp_type
_atom_site_calc_flag
_atom_site_refinement_flags
_atom_site_occupancy
_atom_site_disorder_assembly
_atom_site_disorder_group
C C11 -0.02707(17) 0.53292(12) 0.29399(11) 0.0125(3) Uani d . 1 . .
C C12 -0.12656(18) 0.56247(12) 0.35064(11) 0.0161(3) Uani d . 1 . .
H H12 -0.1041 0.613 0.3933 0.019 Uiso calc R 1 . .
C C13 -0.25890(19) 0.51870(13) 0.34549(13) 0.0204(4) Uani d . 1 . .
H H13 -0.3257 0.5388 0.385 0.024 Uiso calc R 1 . .
C C14 -0.29256(18) 0.44581(13) 0.28264(13) 0.0205(4) Uani d . 1 . .
H H14 -0.3824 0.4155 0.2793 0.025 Uiso calc R 1 . .
C C15 -0.19568(19) 0.41696(13) 0.22475(12) 0.0179(3) Uani d . 1 . .
H H15 -0.2199 0.3681 0.1807 0.021 Uiso calc R 1 . .
C C16 -0.06343(18) 0.45913(12) 0.23082(11) 0.0145(3) Uani d . 1 . .
H H16 0.0033 0.4378 0.1918 0.017 Uiso calc R 1 . .
C C21 0.21578(17) 0.57881(12) 0.19859(10) 0.0119(3) Uani d . 1 . .
H H21 0.1938 0.5116 0.1728 0.014 Uiso calc R 1 . .
C C22 0.14331(18) 0.65755(12) 0.13730(11) 0.0150(3) Uani d . 1 . .
H H22A 0.0407 0.6482 0.1348 0.018 Uiso calc R 1 . .
H H22B 0.1653 0.7248 0.1612 0.018 Uiso calc R 1 . .
C C23 0.19249(19) 0.64875(13) 0.04391(11) 0.0182(3) Uani d . 1 . .
H H23A 0.1622 0.5838 0.018 0.022 Uiso calc R 1 . .
H H23B 0.1485 0.7019 0.0059 0.022 Uiso calc R 1 . .
C C24 0.3509(2) 0.65726(14) 0.04524(11) 0.0246(4) Uani d . 1 . .
H H24A 0.3799 0.644 -0.015 0.03 Uiso calc R 1 . .
H H24B 0.3795 0.726 0.0617 0.03 Uiso calc R 1 . .
C C25 0.4249(2) 0.58524(17) 0.11003(12) 0.0291(4) Uani d . 1 . .
H H25A 0.5268 0.5982 0.1133 0.035 Uiso calc R 1 . .
H H25B 0.4089 0.5165 0.0881 0.035 Uiso calc R 1 . .
C C26 0.37395(19) 0.59401(14) 0.20338(12) 0.0212(4) Uani d . 1 . .
H H26A 0.4209 0.5433 0.2428 0.025 Uiso calc R 1 . .
H H26B 0.3979 0.6605 0.2283 0.025 Uiso calc R 1 . .
C C31 0.24934(17) 0.49289(12) 0.37783(10) 0.0128(3) Uani d . 1 . .
H H31 0.3498 0.5135 0.3804 0.015 Uiso calc R 1 . .
C C32 0.24074(18) 0.38648(11) 0.34070(10) 0.0160(3) Uani d . 1 . .
H H32A 0.1417 0.3649 0.3343 0.019 Uiso calc R 1 . .
H H32B 0.2764 0.3857 0.2811 0.019 Uiso calc R 1 . .
C C33 0.3257(2) 0.31375(12) 0.40118(11) 0.0197(4) Uani d . 1 . .
H H33A 0.312 0.2453 0.3778 0.024 Uiso calc R 1 . .
H H33B 0.4264 0.3302 0.4014 0.024 Uiso calc R 1 . .
C C34 0.28224(19) 0.31800(12) 0.49569(11) 0.0180(3) Uani d . 1 . .
H H34A 0.1849 0.2938 0.4966 0.022 Uiso calc R 1 . .
H H34B 0.3435 0.2737 0.534 0.022 Uiso calc R 1 . .
C C35 0.29225(19) 0.42345(12) 0.53194(11) 0.0153(3) Uani d . 1 . .
H H35A 0.3913 0.445 0.5367 0.018 Uiso calc R 1 . .
H H35B 0.2591 0.4245 0.5922 0.018 Uiso calc R 1 . .
C C36 0.20534(17) 0.49594(12) 0.47266(10) 0.0136(3) Uani d . 1 . .
H H36A 0.2178 0.5642 0.4966 0.016 Uiso calc R 1 . .
H H36B 0.1051 0.4784 0.4725 0.016 Uiso calc R 1 . .
C C41 0.10067(18) 1.01131(12) 0.37557(11) 0.0155(3) Uani d . 1 . .
C C42 0.04090(18) 1.09320(12) 0.41545(11) 0.0180(3) Uani d . 1 . .
H H42 0.0401 1.0958 0.4782 0.022 Uiso calc R 1 . .
C C43 -0.0174(2) 1.17090(13) 0.36388(12) 0.0222(4) Uani d . 1 . .
H H43 -0.0644 1.2236 0.391 0.027 Uiso calc R 1 . .
C C44 -0.00698(19) 1.17140(12) 0.27295(11) 0.0204(3) Uani d . 1 . .
H H44 -0.0393 1.2272 0.2385 0.024 Uiso calc R 1 . .
C C45 0.0506(2) 1.09062(14) 0.23249(12) 0.0224(4) Uani d . 1 . .
H H45 0.052 1.089 0.1698 0.027 Uiso calc R 1 . .
C C46 0.10678(18) 1.01141(13) 0.28362(11) 0.0165(3) Uani d . 1 . .
H H46 0.1494 0.9573 0.2557 0.02 Uiso calc R 1 . .
C C51 0.09940(17) 0.90840(12) 0.54482(10) 0.0134(3) Uani d . 1 . .
H H51 0.1079 0.9762 0.5719 0.016 Uiso calc R 1 . .
C C52 -0.05629(18) 0.88336(14) 0.52725(12) 0.0198(4) Uani d . 1 . .
H H52A -0.102 0.9336 0.4867 0.024 Uiso calc R 1 . .
H H52B -0.0666 0.8175 0.4981 0.024 Uiso calc R 1 . .
C C53 -0.1279(2) 0.88174(16) 0.61383(12) 0.0274(4) Uani d . 1 . .
H H53A -0.1255 0.9493 0.6401 0.033 Uiso calc R 1 . .
H H53B -0.2271 0.8621 0.6014 0.033 Uiso calc R 1 . .
C C54 -0.0550(2) 0.80857(15) 0.67974(13) 0.0311(4) Uani d . 1 . .
H H54A -0.0995 0.8117 0.7364 0.037 Uiso calc R 1 . .
H H54B -0.0666 0.7401 0.6562 0.037 Uiso calc R 1 . .
C C55 0.1000(2) 0.83198(14) 0.69654(12) 0.0253(4) Uani d . 1 . .
H H55A 0.1449 0.7813 0.7369 0.03 Uiso calc R 1 . .
H H55B 0.1115 0.8976 0.726 0.03 Uiso calc R 1 . .
C C56 0.1723(2) 0.83343(13) 0.60998(11) 0.0190(3) Uani d . 1 . .
H H56A 0.1688 0.7662 0.5831 0.023 Uiso calc R 1 . .
H H56B 0.2718 0.8522 0.6225 0.023 Uiso calc R 1 . .
C C61 0.36538(18) 0.95152(12) 0.46563(11) 0.0140(3) Uani d . 1 . .
H H61 0.4118 0.8994 0.505 0.017 Uiso calc R 1 . .
C C62 0.38033(18) 1.04925(13) 0.51713(12) 0.0169(3) Uani d . 1 . .
H H62A 0.3276 1.1021 0.4832 0.02 Uiso calc R 1 . .
H H62B 0.339 1.0414 0.5746 0.02 Uiso calc R 1 . .
C C63 0.5324(2) 1.08093(14) 0.53414(13) 0.0215(4) Uani d . 1 . .
H H63A 0.5806 1.0347 0.5775 0.026 Uiso calc R 1 . .
H H63B 0.536 1.1483 0.5608 0.026 Uiso calc R 1 . .
C C64 0.61025(19) 1.08221(13) 0.45012(13) 0.0227(4) Uani d . 1 . .
H H64A 0.5715 1.1354 0.41 0.027 Uiso calc R 1 . .
H H64B 0.7104 1.0969 0.4658 0.027 Uiso calc R 1 . .
C C65 0.59659(19) 0.98287(13) 0.40285(12) 0.0199(4) Uani d . 1 . .
H H65A 0.6444 0.931 0.4406 0.024 Uiso calc R 1 . .
H H65B 0.6433 0.9866 0.347 0.024 Uiso calc R 1 . .
C C66 0.44409(18) 0.95370(13) 0.38199(11) 0.0178(3) Uani d . 1 . .
H H66A 0.4394 0.8871 0.3538 0.021 Uiso calc R 1 . .
H H66B 0.3986 1.0019 0.3394 0.021 Uiso calc R 1 . .
C C67 0.6908(2) 0.77168(16) 0.25252(15) 0.0267(4) Uani d . 1 . .
H H67A 0.6557 0.7674 0.3122 0.032 Uiso calc R 1 . .
H H67B 0.6956 0.7033 0.2285 0.032 Uiso calc R 1 . .
O O1 0.5106(2) 0.74765(10) 0.57255(11) 0.0428(4) Uani d . 1 . .
O O2 0.68626(18) 0.72677(14) 0.47496(12) 0.0383(4) Uani d . 1 . .
O O3 0.57037(17) 0.58815(9) 0.52764(9) 0.0344(3) Uani d . 1 . .
O O4 0.45640(16) 0.69645(12) 0.42368(10) 0.0393(4) Uani d . 1 . .
P P1 0.14874(4) 0.58485(3) 0.30855(3) 0.01062(8) Uani d . 1 . .
P P2 0.18357(4) 0.90993(3) 0.43989(3) 0.01080(8) Uani d . 1 . .
Cl Cl1 0.55468(4) 0.68973(3) 0.50066(2) 0.01629(7) Uani d . 1 . .
Cl Cl2 0.57383(5) 0.84360(3) 0.18233(3) 0.02784(9) Uani d . 1 . .
Cl Cl3 0.85874(6) 0.82457(5) 0.26125(4) 0.04347(13) Uani d . 1 . .
Ag Ag1 0.170525(17) 0.748243(8) 0.372437(13) 0.01296(3) Uani d . 1 . .

loop_
_atom_site_aniso_label
_atom_site_aniso_U_11
_atom_site_aniso_U_22
_atom_site_aniso_U_33
_atom_site_aniso_U_12
_atom_site_aniso_U_13
_atom_site_aniso_U_23
C11 0.0124(7) 0.0107(7) 0.0141(7) -0.0004(6) 0.0002(6) 0.0027(5)
C12 0.0167(8) 0.0149(7) 0.0170(8) 0.0018(6) 0.0023(6) -0.0001(6)
C13 0.0155(9) 0.0180(9) 0.0286(10) 0.0021(7) 0.0075(7) 0.0023(7)
C14 0.0125(8) 0.0176(8) 0.0310(9) 0.0002(6) 0.0001(7) 0.0054(7)
C15 0.0190(9) 0.0147(8) 0.0191(8) -0.0023(6) -0.0039(7) 0.0007(6)
C16 0.0160(8) 0.0145(7) 0.0130(7) 0.0014(6) 0.0012(6) 0.0002(6)
C21 0.0117(7) 0.0122(7) 0.0120(7) -0.0001(6) 0.0022(6) 0.0008(5)
C22 0.0183(8) 0.0140(7) 0.0124(7) 0.0010(6) -0.0007(6) 0.0018(6)
C23 0.0236(9) 0.0191(8) 0.0118(7) -0.0031(7) 0.0003(6) 0.0019(6)
C24 0.0275(10) 0.0308(10) 0.0162(8) -0.0107(8) 0.0052(7) 0.0021(7)
C25 0.0157(9) 0.0517(12) 0.0208(9) 0.0019(8) 0.0072(7) 0.0039(8)
C26 0.0139(8) 0.0334(10) 0.0165(8) 0.0019(7) 0.0025(6) 0.0053(7)
C31 0.0139(8) 0.0108(7) 0.0136(8) 0.0027(6) -0.0001(6) 0.0005(6)
C32 0.0239(9) 0.0115(7) 0.0122(7) 0.0034(6) -0.0011(6) -0.0014(5)
C33 0.0274(9) 0.0131(7) 0.0185(8) 0.0073(7) 0.0002(7) -0.0001(6)
C34 0.0224(8) 0.0155(7) 0.0154(7) 0.0007(6) -0.0027(6) 0.0023(6)
C35 0.0169(8) 0.0156(7) 0.0131(7) -0.0003(6) -0.0003(6) 0.0005(6)
C36 0.0164(8) 0.0142(7) 0.0103(7) 0.0007(6) 0.0008(6) -0.0007(5)
C41 0.0181(8) 0.0136(8) 0.0148(8) 0.0013(6) 0.0005(6) 0.0009(6)
C42 0.0209(9) 0.0172(8) 0.0156(8) 0.0037(6) 0.0000(6) -0.0017(6)
C43 0.0267(9) 0.0140(8) 0.0256(9) 0.0054(7) 0.0009(7) -0.0027(7)
C44 0.0216(9) 0.0154(7) 0.0228(9) 0.0019(6) -0.0067(7) 0.0024(6)
C45 0.0267(10) 0.0242(9) 0.0164(8) 0.0034(7) 0.0016(7) 0.0049(7)
C46 0.0165(8) 0.0161(7) 0.0167(8) 0.0026(6) 0.0005(6) -0.0006(6)
C51 0.0157(8) 0.0129(7) 0.0119(7) -0.0014(6) 0.0024(6) -0.0011(5)
C52 0.0127(8) 0.0264(9) 0.0207(8) -0.0041(7) 0.0033(6) -0.0024(7)
C53 0.0203(9) 0.0368(11) 0.0264(10) -0.0034(8) 0.0098(8) -0.0038(8)
C54 0.0395(12) 0.0307(10) 0.0255(9) -0.0087(9) 0.0185(9) 0.0006(8)
C55 0.0365(11) 0.0260(9) 0.0142(8) 0.0033(8) 0.0065(7) 0.0048(7)
C56 0.0209(9) 0.0206(8) 0.0160(8) 0.0044(7) 0.0041(6) 0.0027(6)
C61 0.0144(8) 0.0141(7) 0.0135(7) -0.0027(6) 0.0010(6) -0.0003(6)
C62 0.0150(8) 0.0161(8) 0.0196(8) -0.0012(6) 0.0016(6) -0.0032(6)
C63 0.0229(9) 0.0198(9) 0.0214(8) -0.0056(7) 0.0004(7) -0.0011(7)
C64 0.0167(8) 0.0206(9) 0.0308(10) -0.0038(7) 0.0016(7) -0.0006(7)
C65 0.0164(8) 0.0200(9) 0.0235(9) -0.0011(7) 0.0026(7) 0.0024(7)
C66 0.0146(8) 0.0172(8) 0.0218(9) 0.0003(6) 0.0037(6) -0.0029(6)
C67 0.0241(11) 0.0246(8) 0.0309(10) -0.0043(8) -0.0012(8) 0.0113(8)
O1 0.0686(13) 0.0316(8) 0.0303(8) 0.0155(7) 0.0172(8) -0.0063(6)
O2 0.0294(9) 0.0453(8) 0.0407(9) -0.0203(8) 0.0064(7) -0.0006(7)
O3 0.0566(10) 0.0163(6) 0.0332(7) 0.0095(6) 0.0208(7) 0.0080(5)
O4 0.0315(8) 0.0464(9) 0.0372(8) 0.0029(7) -0.0137(6) -0.0016(7)
P1 0.01159(19) 0.00939(17) 0.01101(18) -0.00009(14) 0.00178(14) -0.00049(14)
P2 0.01190(19) 0.00915(18) 0.01123(18) 0.00047(15) 0.00028(15) -0.00057(14)
Cl1 0.01967(19) 0.01178(15) 0.01761(17) 0.00017(14) 0.00265(14) -0.00074(13)
Cl2 0.0276(2) 0.0304(2) 0.0245(2) -0.00379(18) -0.00447(17) 0.00539(17)
Cl3 0.0210(2) 0.0579(3) 0.0507(3) -0.0038(2) -0.0021(2) 0.0135(3)
Ag1 0.01589(5) 0.00932(4) 0.01378(5) -0.00066(4) 0.00196(3) -0.00173(3)

loop_
_atom_type_symbol
_atom_type_description
_atom_type_scat_dispersion_real
_atom_type_scat_dispersion_imag
_atom_type_scat_source
C C 0.0033 0.0016 'International Tables Vol C Tables 4.2.6.8 and 6.1.1.4'
H H 0 0 'International Tables Vol C Tables 4.2.6.8 and 6.1.1.4'
O O 0.0106 0.006 'International Tables Vol C Tables 4.2.6.8 and 6.1.1.4'
P P 0.1023 0.0942 'International Tables Vol C Tables 4.2.6.8 and 6.1.1.4'
Cl Cl 0.1484 0.1585 'International Tables Vol C Tables 4.2.6.8 and 6.1.1.4'
Ag Ag -0.8971 1.1015 'International Tables Vol C Tables 4.2.6.8 and 6.1.1.4'

loop_
_geom_angle_atom_site_label_1
_geom_angle_atom_site_label_2
_geom_angle_atom_site_label_3
_geom_angle_site_symmetry_1
_geom_angle_site_symmetry_3
_geom_angle
_geom_angle_publ_flag
C12 C11 C16 . . 118.49(15) ?
C12 C11 P1 . . 119.40(13) ?
C16 C11 P1 . . 121.98(13) ?
C11 C12 C13 . . 120.79(16) ?
C11 C12 H12 . . 119.6 ?
C13 C12 H12 . . 119.6 ?
C14 C13 C12 . . 119.75(16) ?
C14 C13 H13 . . 120.1 ?
C12 C13 H13 . . 120.1 ?
C15 C14 C13 . . 120.13(16) ?
C15 C14 H14 . . 119.9 ?
C13 C14 H14 . . 119.9 ?
C14 C15 C16 . . 120.15(16) ?
C14 C15 H15 . . 119.9 ?
C16 C15 H15 . . 119.9 ?
C15 C16 C11 . . 120.65(15) ?
C15 C16 H16 . . 119.7 ?
C11 C16 H16 . . 119.7 ?
C26 C21 C22 . . 109.59(13) ?
C26 C21 P1 . . 111.85(11) ?
C22 C21 P1 . . 110.02(11) ?
C26 C21 H21 . . 108.4 ?
C22 C21 H21 . . 108.4 ?
P1 C21 H21 . . 108.4 ?
C23 C22 C21 . . 110.23(14) ?
C23 C22 H22A . . 109.6 ?
C21 C22 H22A . . 109.6 ?
C23 C22 H22B . . 109.6 ?
C21 C22 H22B . . 109.6 ?
H22A C22 H22B . . 108.1 ?
C24 C23 C22 . . 111.40(14) ?
C24 C23 H23A . . 109.3 ?
C22 C23 H23A . . 109.3 ?
C24 C23 H23B . . 109.3 ?
C22 C23 H23B . . 109.3 ?
H23A C23 H23B . . 108 ?
C25 C24 C23 . . 112.04(14) ?
C25 C24 H24A . . 109.2 ?
C23 C24 H24A . . 109.2 ?
C25 C24 H24B . . 109.2 ?
C23 C24 H24B . . 109.2 ?
H24A C24 H24B . . 107.9 ?
C24 C25 C26 . . 112.27(16) ?
C24 C25 H25A . . 109.2 ?
C26 C25 H25A . . 109.2 ?
C24 C25 H25B . . 109.2 ?
C26 C25 H25B . . 109.2 ?
H25A C25 H25B . . 107.9 ?
C21 C26 C25 . . 109.64(14) ?
C21 C26 H26A . . 109.7 ?
C25 C26 H26A . . 109.7 ?
C21 C26 H26B . . 109.7 ?
C25 C26 H26B . . 109.7 ?
H26A C26 H26B . . 108.2 ?
C36 C31 C32 . . 110.94(13) ?
C36 C31 P1 . . 110.12(11) ?
C32 C31 P1 . . 113.99(11) ?
C36 C31 H31 . . 107.1 ?
C32 C31 H31 . . 107.1 ?
P1 C31 H31 . . 107.1 ?
C33 C32 C31 . . 111.49(13) ?
C33 C32 H32A . . 109.3 ?
C31 C32 H32A . . 109.3 ?
C33 C32 H32B . . 109.3 ?
C31 C32 H32B . . 109.3 ?
H32A C32 H32B . . 108 ?
C34 C33 C32 . . 111.37(14) ?
C34 C33 H33A . . 109.4 ?
C32 C33 H33A . . 109.4 ?
C34 C33 H33B . . 109.4 ?
C32 C33 H33B . . 109.4 ?
H33A C33 H33B . . 108 ?
C35 C34 C33 . . 111.08(14) ?
C35 C34 H34A . . 109.4 ?
C33 C34 H34A . . 109.4 ?
C35 C34 H34B . . 109.4 ?
C33 C34 H34B . . 109.4 ?
H34A C34 H34B . . 108 ?
C34 C35 C36 . . 111.60(13) ?
C34 C35 H35A . . 109.3 ?
C36 C35 H35A . . 109.3 ?
C34 C35 H35B . . 109.3 ?
C36 C35 H35B . . 109.3 ?
H35A C35 H35B . . 108 ?
C35 C36 C31 . . 110.80(13) ?
C35 C36 H36A . . 109.5 ?
C31 C36 H36A . . 109.5 ?
C35 C36 H36B . . 109.5 ?
C31 C36 H36B . . 109.5 ?
H36A C36 H36B . . 108.1 ?
C46 C41 C42 . . 118.71(15) ?
C46 C41 P2 . . 118.77(13) ?
C42 C41 P2 . . 122.31(13) ?
C43 C42 C41 . . 120.50(16) ?
C43 C42 H42 . . 119.7 ?
C41 C42 H42 . . 119.7 ?
C44 C43 C42 . . 120.04(16) ?
C44 C43 H43 . . 120 ?
C42 C43 H43 . . 120 ?
C45 C44 C43 . . 119.93(16) ?
C45 C44 H44 . . 120 ?
C43 C44 H44 . . 120 ?
C44 C45 C46 . . 120.16(16) ?
C44 C45 H45 . . 119.9 ?
C46 C45 H45 . . 119.9 ?
C41 C46 C45 . . 120.41(16) ?
C41 C46 H46 . . 119.8 ?
C45 C46 H46 . . 119.8 ?
C52 C51 C56 . . 110.67(14) ?
C52 C51 P2 . . 110.07(11) ?
C56 C51 P2 . . 110.61(11) ?
C52 C51 H51 . . 108.5 ?
C56 C51 H51 . . 108.5 ?
P2 C51 H51 . . 108.5 ?
C53 C52 C51 . . 110.76(15) ?
C53 C52 H52A . . 109.5 ?
C51 C52 H52A . . 109.5 ?
C53 C52 H52B . . 109.5 ?
C51 C52 H52B . . 109.5 ?
H52A C52 H52B . . 108.1 ?
C54 C53 C52 . . 110.79(16) ?
C54 C53 H53A . . 109.5 ?
C52 C53 H53A . . 109.5 ?
C54 C53 H53B . . 109.5 ?
C52 C53 H53B . . 109.5 ?
H53A C53 H53B . . 108.1 ?
C55 C54 C53 . . 111.37(15) ?
C55 C54 H54A . . 109.4 ?
C53 C54 H54A . . 109.4 ?
C55 C54 H54B . . 109.4 ?
C53 C54 H54B . . 109.4 ?
H54A C54 H54B . . 108 ?
C54 C55 C56 . . 111.42(15) ?
C54 C55 H55A . . 109.3 ?
C56 C55 H55A . . 109.3 ?
C54 C55 H55B . . 109.3 ?
C56 C55 H55B . . 109.3 ?
H55A C55 H55B . . 108 ?
C55 C56 C51 . . 110.01(14) ?
C55 C56 H56A . . 109.7 ?
C51 C56 H56A . . 109.7 ?
C55 C56 H56B . . 109.7 ?
C51 C56 H56B . . 109.7 ?
H56A C56 H56B . . 108.2 ?
C66 C61 C62 . . 111.98(14) ?
C66 C61 P2 . . 110.77(11) ?
C62 C61 P2 . . 114.60(12) ?
C66 C61 H61 . . 106.3 ?
C62 C61 H61 . . 106.3 ?
P2 C61 H61 . . 106.3 ?
C63 C62 C61 . . 112.06(14) ?
C63 C62 H62A . . 109.2 ?
C61 C62 H62A . . 109.2 ?
C63 C62 H62B . . 109.2 ?
C61 C62 H62B . . 109.2 ?
H62A C62 H62B . . 107.9 ?
C62 C63 C64 . . 112.95(15) ?
C62 C63 H63A . . 109 ?
C64 C63 H63A . . 109 ?
C62 C63 H63B . . 109 ?
C64 C63 H63B . . 109 ?
H63A C63 H63B . . 107.8 ?
C65 C64 C63 . . 110.73(15) ?
C65 C64 H64A . . 109.5 ?
C63 C64 H64A . . 109.5 ?
C65 C64 H64B . . 109.5 ?
C63 C64 H64B . . 109.5 ?
H64A C64 H64B . . 108.1 ?
C64 C65 C66 . . 111.66(15) ?
C64 C65 H65A . . 109.3 ?
C66 C65 H65A . . 109.3 ?
C64 C65 H65B . . 109.3 ?
C66 C65 H65B . . 109.3 ?
H65A C65 H65B . . 107.9 ?
C65 C66 C61 . . 111.43(14) ?
C65 C66 H66A . . 109.3 ?
C61 C66 H66A . . 109.3 ?
C65 C66 H66B . . 109.3 ?
C61 C66 H66B . . 109.3 ?
H66A C66 H66B . . 108 ?
Cl3 C67 Cl2 . . 110.91(11) ?
Cl3 C67 H67A . . 109.5 ?
Cl2 C67 H67A . . 109.5 ?
Cl3 C67 H67B . . 109.5 ?
Cl2 C67 H67B . . 109.5 ?
H67A C67 H67B . . 108 ?
C11 P1 C21 . . 105.27(7) ?
C11 P1 C31 . . 104.38(7) ?
C21 P1 C31 . . 106.28(7) ?
C11 P1 Ag1 . . 116.62(5) ?
C21 P1 Ag1 . . 112.35(5) ?
C31 P1 Ag1 . . 111.12(5) ?
C41 P2 C51 . . 105.46(8) ?
C41 P2 C61 . . 104.51(8) ?
C51 P2 C61 . . 107.21(8) ?
C41 P2 Ag1 . . 116.45(6) ?
C51 P2 Ag1 . . 110.23(5) ?
C61 P2 Ag1 . . 112.34(5) ?
O3 Cl1 O1 . . 109.49(9) ?
O3 Cl1 O2 . 1 109.47(10) ?
O1 Cl1 O2 . 1 109.74(11) ?
O3 Cl1 O2 . . 109.47(10) ?
O1 Cl1 O2 . . 109.74(11) ?
O3 Cl1 O4 . . 109.73(10) ?
O1 Cl1 O4 . . 111.51(11) ?
O2 Cl1 O4 1 . 106.87(10) ?
O2 Cl1 O4 . . 106.87(10) ?
P2 Ag1 P1 . . 177.473(18) ?

loop_
_geom_bond_atom_site_label_1
_geom_bond_atom_site_label_2
_geom_bond_site_symmetry_2
_geom_bond_distance
_geom_bond_publ_flag
C11 C12 . 1.392(2) ?
C11 C16 . 1.401(2) ?
C11 P1 . 1.8215(17) ?
C12 C13 . 1.395(3) ?
C12 H12 . 0.95 ?
C13 C14 . 1.385(3) ?
C13 H13 . 0.95 ?
C14 C15 . 1.384(3) ?
C14 H14 . 0.95 ?
C15 C16 . 1.385(2) ?
C15 H15 . 0.95 ?
C16 H16 . 0.95 ?
C21 C26 . 1.526(2) ?
C21 C22 . 1.535(2) ?
C21 P1 . 1.8338(16) ?
C21 H21 . 1 ?
C22 C23 . 1.530(2) ?
C22 H22A . 0.99 ?
C22 H22B . 0.99 ?
C23 C24 . 1.523(3) ?
C23 H23A . 0.99 ?
C23 H23B . 0.99 ?
C24 C25 . 1.512(3) ?
C24 H24A . 0.99 ?
C24 H24B . 0.99 ?
C25 C26 . 1.536(2) ?
C25 H25A . 0.99 ?
C25 H25B . 0.99 ?
C26 H26A . 0.99 ?
C26 H26B . 0.99 ?
C31 C36 . 1.529(2) ?
C31 C32 . 1.536(2) ?
C31 P1 . 1.8412(16) ?
C31 H31 . 1 ?
C32 C33 . 1.528(2) ?
C32 H32A . 0.99 ?
C32 H32B . 0.99 ?
C33 C34 . 1.523(2) ?
C33 H33A . 0.99 ?
C33 H33B . 0.99 ?
C34 C35 . 1.519(2) ?
C34 H34A . 0.99 ?
C34 H34B . 0.99 ?
C35 C36 . 1.525(2) ?
C35 H35A . 0.99 ?
C35 H35B . 0.99 ?
C36 H36A . 0.99 ?
C36 H36B . 0.99 ?
C41 C46 . 1.397(2) ?
C41 C42 . 1.400(2) ?
C41 P2 . 1.8187(17) ?
C42 C43 . 1.393(2) ?
C42 H42 . 0.95 ?
C43 C44 . 1.388(3) ?
C43 H43 . 0.95 ?
C44 C45 . 1.383(3) ?
C44 H44 . 0.95 ?
C45 C46 . 1.398(2) ?
C45 H45 . 0.95 ?
C46 H46 . 0.95 ?
C51 C52 . 1.532(2) ?
C51 C56 . 1.537(2) ?
C51 P2 . 1.8391(16) ?
C51 H51 . 1 ?
C52 C53 . 1.528(2) ?
C52 H52A . 0.99 ?
C52 H52B . 0.99 ?
C53 C54 . 1.528(3) ?
C53 H53A . 0.99 ?
C53 H53B . 0.99 ?
C54 C55 . 1.520(3) ?
C54 H54A . 0.99 ?
C54 H54B . 0.99 ?
C55 C56 . 1.532(2) ?
C55 H55A . 0.99 ?
C55 H55B . 0.99 ?
C56 H56A . 0.99 ?
C56 H56B . 0.99 ?
C61 C66 . 1.526(2) ?
C61 C62 . 1.528(2) ?
C61 P2 . 1.8420(17) ?
C61 H61 . 1 ?
C62 C63 . 1.521(3) ?
C62 H62A . 0.99 ?
C62 H62B . 0.99 ?
C63 C64 . 1.526(3) ?
C63 H63A . 0.99 ?
C63 H63B . 0.99 ?
C64 C65 . 1.515(3) ?
C64 H64A . 0.99 ?
C64 H64B . 0.99 ?
C65 C66 . 1.522(2) ?
C65 H65A . 0.99 ?
C65 H65B . 0.99 ?
C66 H66A . 0.99 ?
C66 H66B . 0.99 ?
C67 Cl3 . 1.756(2) ?
C67 Cl2 . 1.768(2) ?
C67 H67A . 0.99 ?
C67 H67B . 0.99 ?
O1 Cl1 . 1.4291(15) ?
O2 Cl1 . 1.4394(16) ?
O3 Cl1 . 1.4290(12) ?
O4 Cl1 . 1.4397(15) ?
P1 Ag1 . 2.4011(4) ?
P2 Ag1 . 2.3993(4) ?
Cl1 O2 1 1.4394(16) ?

loop_
_geom_hbond_atom_site_label_D
_geom_hbond_atom_site_label_H
_geom_hbond_atom_site_label_A
_geom_hbond_site_symmetry_A
_geom_hbond_distance_DH
_geom_hbond_distance_HA
_geom_hbond_distance_DA
_geom_hbond_angle_DHA
C23 H23A O3 2_464 0.99 2.48 3.394(2) 153
C67 H67A O2 1 0.99 2.52 3.423(3) 152
C13 H13 O3 1_455 0.95 2.54 3.448(2) 160

loop_
_geom_torsion_atom_site_label_1
_geom_torsion_atom_site_label_2
_geom_torsion_atom_site_label_3
_geom_torsion_atom_site_label_4
_geom_torsion_site_symmetry_1
_geom_torsion_site_symmetry_2
_geom_torsion_site_symmetry_3
_geom_torsion_site_symmetry_4
_geom_torsion
_geom_torsion_publ_flag
C16 C11 C12 C13 . . . . 0.9(2) ?
P1 C11 C12 C13 . . . . -175.22(13) ?
C11 C12 C13 C14 . . . . -0.8(3) ?
C12 C13 C14 C15 . . . . -0.5(3) ?
C13 C14 C15 C16 . . . . 1.6(3) ?
C14 C15 C16 C11 . . . . -1.5(3) ?
C12 C11 C16 C15 . . . . 0.3(2) ?
P1 C11 C16 C15 . . . . 176.25(13) ?
C26 C21 C22 C23 . . . . 59.98(17) ?
P1 C21 C22 C23 . . . . -176.65(11) ?
C21 C22 C23 C24 . . . . -56.32(18) ?
C22 C23 C24 C25 . . . . 52.8(2) ?
C23 C24 C25 C26 . . . . -52.9(2) ?
C22 C21 C26 C25 . . . . -59.33(19) ?
P1 C21 C26 C25 . . . . 178.38(13) ?
C24 C25 C26 C21 . . . . 56.3(2) ?
C36 C31 C32 C33 . . . . -54.80(19) ?
P1 C31 C32 C33 . . . . -179.80(12) ?
C31 C32 C33 C34 . . . . 54.67(19) ?
C32 C33 C34 C35 . . . . -55.15(19) ?
C33 C34 C35 C36 . . . . 56.25(19) ?
C34 C35 C36 C31 . . . . -56.46(18) ?
C32 C31 C36 C35 . . . . 55.37(18) ?
P1 C31 C36 C35 . . . . -177.48(11) ?
C46 C41 C42 C43 . . . . 3.1(3) ?
P2 C41 C42 C43 . . . . 177.85(14) ?
C41 C42 C43 C44 . . . . -5.1(3) ?
C42 C43 C44 C45 . . . . 5.6(3) ?
C43 C44 C45 C46 . . . . -4.3(3) ?
C42 C41 C46 C45 . . . . -1.8(3) ?
P2 C41 C46 C45 . . . . -176.69(14) ?
C44 C45 C46 C41 . . . . 2.4(3) ?
C56 C51 C52 C53 . . . . 57.40(19) ?
P2 C51 C52 C53 . . . . 179.98(13) ?
C51 C52 C53 C54 . . . . -56.3(2) ?
C52 C53 C54 C55 . . . . 55.7(2) ?
C53 C54 C55 C56 . . . . -56.1(2) ?
C54 C55 C56 C51 . . . . 56.4(2) ?
C52 C51 C56 C55 . . . . -57.00(19) ?
P2 C51 C56 C55 . . . . -179.26(13) ?
C66 C61 C62 C63 . . . . -51.22(19) ?
P2 C61 C62 C63 . . . . -178.47(12) ?
C61 C62 C63 C64 . . . . 51.6(2) ?
C62 C63 C64 C65 . . . . -53.8(2) ?
C63 C64 C65 C66 . . . . 55.8(2) ?
C64 C65 C66 C61 . . . . -56.3(2) ?
C62 C61 C66 C65 . . . . 53.60(19) ?
P2 C61 C66 C65 . . . . -177.12(12) ?
C12 C11 P1 C21 . . . . -153.34(13) ?
C16 C11 P1 C21 . . . . 30.73(15) ?
C12 C11 P1 C31 . . . . 94.94(14) ?
C16 C11 P1 C31 . . . . -80.99(14) ?
C12 C11 P1 Ag1 . . . . -28.05(15) ?
C16 C11 P1 Ag1 . . . . 156.02(11) ?
C26 C21 P1 C11 . . . . -165.15(12) ?
C22 C21 P1 C11 . . . . 72.80(12) ?
C26 C21 P1 C31 . . . . -54.78(13) ?
C22 C21 P1 C31 . . . . -176.83(11) ?
C26 C21 P1 Ag1 . . . . 66.94(12) ?
C22 C21 P1 Ag1 . . . . -55.11(12) ?
C36 C31 P1 C11 . . . . -71.68(12) ?
C32 C31 P1 C11 . . . . 53.75(13) ?
C36 C31 P1 C21 . . . . 177.33(11) ?
C32 C31 P1 C21 . . . . -57.24(13) ?
C36 C31 P1 Ag1 . . . . 54.82(12) ?
C32 C31 P1 Ag1 . . . . -179.74(10) ?
C46 C41 P2 C51 . . . . -158.93(14) ?
C42 C41 P2 C51 . . . . 26.34(17) ?
C46 C41 P2 C61 . . . . 88.20(15) ?
C42 C41 P2 C61 . . . . -86.53(16) ?
C46 C41 P2 Ag1 . . . . -36.36(16) ?
C42 C41 P2 Ag1 . . . . 148.91(13) ?
C52 C51 P2 C41 . . . . 64.00(13) ?
C56 C51 P2 C41 . . . . -173.39(12) ?
C52 C51 P2 C61 . . . . 174.97(11) ?
C56 C51 P2 C61 . . . . -62.42(13) ?
C52 C51 P2 Ag1 . . . . -62.47(12) ?
C56 C51 P2 Ag1 . . . . 60.14(12) ?
C66 C61 P2 C41 . . . . -69.12(13) ?
C62 C61 P2 C41 . . . . 58.75(14) ?
C66 C61 P2 C51 . . . . 179.26(11) ?
C62 C61 P2 C51 . . . . -52.87(14) ?
C66 C61 P2 Ag1 . . . . 58.02(12) ?
C62 C61 P2 Ag1 . . . . -174.11(10) ?
O2 O2 Cl1 O3 1 . . . 0.0(2) ?
O2 O2 Cl1 O1 1 . . . 0.0(2) ?
O2 O2 Cl1 O4 1 . . . 0.00(19) ?
